data_4345744
loop_
_publ_author_name
'Suntrup, Lisa'
'Klenk, Sinja'
'Klein, Johannes'
'Sobottka, Sebastian'
'Sarkar, Biprajit'

_publ_section_title
;
 Gauging Donor/Acceptor Properties and Redox Stability of Chelating
 Click-Derived Triazoles and Triazolylidenes: A Case Study with Rhenium(I)
 Complexes.
;
_journal_issue 10
_journal_name_full 'Inorganic chemistry'
_journal_page_first 5771
_journal_page_last 5783
_journal_paper_doi 10.1021/acs.inorgchem.7b00393
_journal_volume 56
_journal_year 2017
_chemical_formula_sum 'C69 H86 Cl8 N12 O6 Re2'
_chemical_formula_weight 1835.49
_space_group_crystal_system monoclinic
_space_group_IT_number 14
_space_group_name_Hall '-P 2ybc'
_space_group_name_H-M_alt 'P 1 21/c 1'
_symmetry_space_group_name_Hall '-P 2ybc'
_symmetry_space_group_name_H-M 'P 1 21/c 1'
_atom_sites_solution_hydrogens geom
_audit_creation_method SHELXL-2016/4
_cell_angle_alpha 90
_cell_angle_beta 93.621(5)
_cell_angle_gamma 90
_cell_formula_units_Z 2
_cell_length_a 14.618(5)
_cell_length_b 14.755(5)
_cell_length_c 19.167(5)
_cell_measurement_reflns_used 83880
_cell_measurement_temperature 140(2)
_cell_measurement_theta_max 30.55
_cell_measurement_theta_min 1.40
_cell_volume 4126(2)
_computing_cell_refinement 'Saint+, 2004'
_computing_data_collection 'Bruker Smart AXS software'
_computing_data_reduction 'Saint+, 2004'
_computing_molecular_graphics 'ORTEP 3, version 2.0 (Farrugia, 2012)'
_computing_publication_material 'shelxle (H&#x00FC;bschle, Sheldrick, 2014)'
_computing_structure_refinement 'SHELXL-2016/4 (Sheldrick, 2016)'
_computing_structure_solution 'direct methods, SHELXS-97'
_diffrn_ambient_temperature 140(2)
_diffrn_measured_fraction_theta_full 0.997
_diffrn_measured_fraction_theta_max 0.978
_diffrn_measurement_device_type 'Bruker Smart AXS'
_diffrn_measurement_method 'omega scans'
_diffrn_radiation_type MoK\a
_diffrn_radiation_wavelength 0.71069
_diffrn_reflns_av_unetI/netI 0.0606
_diffrn_reflns_Laue_measured_fraction_full 0.997
_diffrn_reflns_Laue_measured_fraction_max 0.978
_diffrn_reflns_number 12372
_diffrn_reflns_point_group_measured_fraction_full 0.997
_diffrn_reflns_point_group_measured_fraction_max 0.978
_diffrn_reflns_theta_full 25.240
_diffrn_reflns_theta_max 30.551
_diffrn_reflns_theta_min 1.396
_exptl_absorpt_coefficient_mu 3.243
_exptl_absorpt_correction_T_max 0.7461
_exptl_absorpt_correction_T_min 0.6034
_exptl_absorpt_correction_type multi-scan
_exptl_absorpt_process_details 'Blessing, 1995'
_exptl_crystal_colour yellow
_exptl_crystal_density_diffrn 1.477
_exptl_crystal_description block
_exptl_crystal_F_000 1836
_exptl_crystal_size_max 0.30
_exptl_crystal_size_mid 0.20
_exptl_crystal_size_min 0.09
_refine_diff_density_max 3.807
_refine_diff_density_min -1.976
_refine_diff_density_rms 0.253
_refine_ls_extinction_method none
_refine_ls_goodness_of_fit_ref 1.086
_refine_ls_hydrogen_treatment constr
_refine_ls_matrix_type full
_refine_ls_number_parameters 480
_refine_ls_number_reflns 12372
_refine_ls_number_restraints 12
_refine_ls_restrained_S_all 1.085
_refine_ls_R_factor_all 0.0951
_refine_ls_R_factor_gt 0.0567
_refine_ls_shift/su_max 0.000
_refine_ls_shift/su_mean 0.000
_refine_ls_structure_factor_coef Fsqd
_refine_ls_weighting_details 'w=1/[\s^2^(Fo^2^)+(0.0847P)^2^+30.4092P] where P=(Fo^2^+2Fc^2^)/3'
_refine_ls_weighting_scheme calc
_refine_ls_wR_factor_gt 0.1572
_refine_ls_wR_factor_ref 0.1825
_reflns_Friedel_coverage 0.000
_reflns_number_gt 8380
_reflns_number_total 12372
_reflns_threshold_expression 'I > 2\s(I)'
_cod_data_source_file ic7b00393_si_002.cif
_cod_data_source_block Re(bica)
_cod_depositor_comments 'Adding full bibliography for 4345740--4345746.cif.'
_cod_database_code 4345744
_shelx_shelxl_version_number 2016/4
_shelx_space_group_comment
;
The symmetry employed for this shelxl refinement is uniquely defined
by the following loop, which should always be used as a source of
symmetry information in preference to the above space-group names.
They are only intended as comments.
;

loop_
_space_group_symop_operation_xyz
'x, y, z'
'-x, y+1/2, -z+1/2'
'-x, -y, -z'
'x, -y-1/2, z-1/2'

loop_
_atom_site_label
_atom_site_type_symbol
_atom_site_fract_x
_atom_site_fract_y
_atom_site_fract_z
_atom_site_U_iso_or_equiv
_atom_site_adp_type
_atom_site_occupancy
_atom_site_site_symmetry_order
_atom_site_calc_flag
_atom_site_refinement_flags_posn
_atom_site_refinement_flags_adp
_atom_site_refinement_flags_occupancy
_atom_site_disorder_assembly
_atom_site_disorder_group
CL50 Cl 0.5027(3) 0.1749(3) -0.0649(2) 0.0449(10) Uani 0.5 1 d . . P . .
N1 N 0.8288(5) 0.2395(5) -0.0292(4) 0.0321(14) Uani 1 1 d . . . . .
CL51 Cl 0.6738(3) 0.0815(4) -0.0873(4) 0.0672(17) Uani 0.5 1 d . . P . .
N6 N 0.5833(4) 0.3754(4) 0.0834(3) 0.0229(11) Uani 1 1 d . . . . .
N2 N 0.6400(4) 0.3773(4) -0.0146(3) 0.0258(12) Uani 1 1 d . . . . .
N4 N 0.5743(4) 0.4149(4) 0.0206(3) 0.0283(13) Uani 1 1 d . . . . .
O200 O 0.8133(5) 0.0793(5) 0.2649(3) 0.0505(17) Uani 1 1 d . . . . .
C100 C 0.6222(6) 0.2406(6) 0.2381(4) 0.0339(17) Uani 1 1 d . U . . .
N5 N 0.8705(4) 0.1675(4) 0.0603(3) 0.0241(12) Uani 1 1 d . . . . .
CL60 Cl 0.8737(6) 0.4755(5) 0.0223(5) 0.214(4) Uani 1 1 d . . . . .
C2 C 0.6509(4) 0.3129(5) 0.0911(3) 0.0203(12) Uani 1 1 d . . . . .
CL61 Cl 0.9051(6) 0.6268(5) 0.1144(3) 0.168(3) Uani 1 1 d . . . . .
C200 C 0.7769(6) 0.1309(6) 0.2277(4) 0.0344(17) Uani 1 1 d . . . . .
C9 C 1.0661(8) 0.0971(9) 0.1775(6) 0.065(3) Uani 1 1 d . . . . .
H9 H 1.118102 0.121683 0.200685 0.078 Uiso 1 1 calc R U . . .
C22 C 0.4387(5) 0.3564(5) 0.1387(4) 0.0321(16) Uani 1 1 d . . . . .
C17 C 0.5219(5) 0.4038(5) 0.1360(4) 0.0257(14) Uani 1 1 d . . . . .
C1 C 0.7942(4) 0.2098(4) 0.0792(3) 0.0198(12) Uani 1 1 d . . . . .
RE1 Re 0.71043(2) 0.21870(2) 0.16816(2) 0.01986(9) Uani 1 1 d . . . . .
C23 C 0.6361(6) 0.5281(6) 0.1719(5) 0.042(2) Uani 1 1 d . . . . .
H23 H 0.672780 0.496552 0.138333 0.051 Uiso 1 1 calc R U . . .
C4 C 0.6886(4) 0.3155(5) 0.0259(3) 0.0213(12) Uani 1 1 d . . . . .
C3 C 0.7668(5) 0.2580(5) 0.0192(4) 0.0229(13) Uani 1 1 d . . . . .
C10 C 1.0048(6) 0.1539(6) 0.1405(4) 0.0394(19) Uani 1 1 d . . . . .
C18 C 0.5491(5) 0.4741(5) 0.1800(4) 0.0305(16) Uani 1 1 d . . . . .
N3 N 0.8938(4) 0.1837(5) -0.0041(4) 0.0317(14) Uani 1 1 d . . . . .
C21 C 0.3823(6) 0.3827(6) 0.1924(5) 0.0394(19) Uani 1 1 d . . . . .
H21 H 0.326437 0.353527 0.196492 0.047 Uiso 1 1 calc R U . . .
C12 C 0.7871(9) -0.0979(8) 0.1095(8) 0.077(4) Uani 1 1 d . . . . .
H12A H 0.735296 -0.122725 0.082737 0.115 Uiso 1 1 calc R U . . .
H12B H 0.831016 -0.144971 0.120337 0.115 Uiso 1 1 calc R U . . .
H12C H 0.767303 -0.072295 0.152022 0.115 Uiso 1 1 calc R U . . .
C29 C 0.8319(7) 0.2702(7) -0.1019(5) 0.047(2) Uani 1 1 d . . . . .
H29A H 0.882157 0.241408 -0.122967 0.070 Uiso 1 1 calc R U . . .
H29B H 0.839900 0.334724 -0.102759 0.070 Uiso 1 1 calc R U . . .
H29C H 0.775513 0.254427 -0.127467 0.070 Uiso 1 1 calc R U . . .
O100 O 0.5704(6) 0.2532(6) 0.2787(4) 0.059(2) Uani 1 1 d . . . . .
C30 C 0.6472(6) 0.4059(6) -0.0869(4) 0.0377(19) Uani 1 1 d . . . . .
H30A H 0.629013 0.356889 -0.117672 0.057 Uiso 1 1 calc R U . . .
H30B H 0.709457 0.422432 -0.093925 0.057 Uiso 1 1 calc R U . . .
H30C H 0.607899 0.457032 -0.096590 0.057 Uiso 1 1 calc R U . . .
C6 C 0.9143(6) 0.0190(6) 0.1059(5) 0.0367(18) Uani 1 1 d . . . . .
C20 C 0.4082(6) 0.4500(7) 0.2382(5) 0.043(2) Uani 1 1 d . . . . .
H20 H 0.370507 0.464782 0.273834 0.051 Uiso 1 1 calc R U . . .
C19 C 0.4896(6) 0.4968(6) 0.2326(4) 0.0386(19) Uani 1 1 d . . . . .
H19 H 0.505267 0.543409 0.263781 0.046 Uiso 1 1 calc R U . . .
C11 C 0.8317(6) -0.0232(6) 0.0665(5) 0.045(2) Uani 1 1 d . . . . .
H11 H 0.786069 0.024689 0.057400 0.054 Uiso 1 1 calc R U . . .
C26 C 0.4082(6) 0.2839(6) 0.0864(5) 0.041(2) Uani 1 1 d . . . . .
H26 H 0.460741 0.268780 0.059236 0.050 Uiso 1 1 calc R U . . .
C5 C 0.9320(5) 0.1118(5) 0.1032(4) 0.0285(15) Uani 1 1 d . . . . .
C28 C 0.3332(8) 0.3224(8) 0.0359(6) 0.060(3) Uani 1 1 d . . . . .
H28A H 0.313584 0.276692 0.002595 0.090 Uiso 1 1 calc R U . . .
H28B H 0.282150 0.341077 0.061584 0.090 Uiso 1 1 calc R U . . .
H28C H 0.356687 0.373571 0.011834 0.090 Uiso 1 1 calc R U . . .
C7 C 0.9761(8) -0.0338(7) 0.1457(6) 0.057(3) Uani 1 1 d . . . . .
H7 H 0.966336 -0.095948 0.148937 0.068 Uiso 1 1 calc R U . . .
C27 C 0.3759(8) 0.1973(7) 0.1193(7) 0.058(3) Uani 1 1 d . . . . .
H27A H 0.357723 0.154615 0.083312 0.087 Uiso 1 1 calc R U . . .
H27B H 0.424892 0.172126 0.148950 0.087 Uiso 1 1 calc R U . . .
H27C H 0.324686 0.210353 0.146654 0.087 Uiso 1 1 calc R U . . .
C13 C 0.8591(8) -0.0592(9) -0.0048(6) 0.066(3) Uani 1 1 d . . . . .
H13A H 0.806641 -0.085851 -0.029471 0.099 Uiso 1 1 calc R U . . .
H13B H 0.881550 -0.010057 -0.031732 0.099 Uiso 1 1 calc R U . . .
H13C H 0.906291 -0.104111 0.002515 0.099 Uiso 1 1 calc R U . . .
C16 C 1.0551(10) 0.2927(10) 0.2081(9) 0.092(5) Uani 1 1 d . . . . .
H16A H 1.063413 0.356976 0.204277 0.139 Uiso 1 1 calc R U . . .
H16B H 1.011686 0.280291 0.242463 0.139 Uiso 1 1 calc R U . . .
H16C H 1.112619 0.264645 0.221976 0.139 Uiso 1 1 calc R U . . .
C25 C 0.6934(8) 0.5371(9) 0.2405(6) 0.067(3) Uani 1 1 d . . . . .
H25A H 0.747602 0.571620 0.233117 0.100 Uiso 1 1 calc R U . . .
H25B H 0.658245 0.567527 0.274132 0.100 Uiso 1 1 calc R U . . .
H25C H 0.710430 0.477985 0.257658 0.100 Uiso 1 1 calc R U . . .
C14 C 1.0198(7) 0.2553(8) 0.1387(6) 0.052(3) Uani 1 1 d . . . . .
H14 H 0.960129 0.283616 0.126983 0.062 Uiso 1 1 calc R U . . .
C24 C 0.6106(8) 0.6215(8) 0.1422(7) 0.061(3) Uani 1 1 d . . . . .
H24A H 0.665419 0.656070 0.136915 0.092 Uiso 1 1 calc R U . . .
H24B H 0.577915 0.614692 0.097500 0.092 Uiso 1 1 calc R U . . .
H24C H 0.572615 0.652470 0.173583 0.092 Uiso 1 1 calc R U . . .
C15 C 1.0821(8) 0.2791(8) 0.0804(9) 0.077(4) Uani 1 1 d . . . . .
H15A H 1.057171 0.254002 0.037071 0.115 Uiso 1 1 calc R U . . .
H15B H 1.086292 0.343754 0.076218 0.115 Uiso 1 1 calc R U . . .
H15C H 1.142096 0.254389 0.091274 0.115 Uiso 1 1 calc R U . . .
C600 C 0.923(2) 0.5108(19) 0.1088(12) 0.23(2) Uani 1 1 d . . . . .
H60A H 0.893850 0.479268 0.145658 0.282 Uiso 1 1 calc R U . . .
H60B H 0.988570 0.497420 0.113230 0.282 Uiso 1 1 calc R U . . .
C8 C 1.0511(9) 0.0042(9) 0.1804(6) 0.072(4) Uani 1 1 d . . . . .
H8 H 1.092523 -0.032409 0.206239 0.087 Uiso 1 1 calc R U . . .
C500 C 0.5623(12) 0.0804(13) -0.0838(10) 0.043(4) Uani 0.5 1 d . U P . .
H50A H 0.548125 0.034896 -0.049607 0.051 Uiso 0.5 1 calc R U P . .
H50B H 0.537153 0.058742 -0.128784 0.051 Uiso 0.5 1 calc R U P . .
O300 O 0.5885(10) 0.0645(10) 0.1062(8) 0.039(4) Uani 0.5 1 d . . P A 1
C300 C 0.6388(12) 0.1263(12) 0.1328(10) 0.029(4) Uani 0.5 1 d . . P A 1
CL10 Cl 0.8145(4) 0.3424(4) 0.2120(3) 0.0299(10) Uani 0.5 1 d . . P A 1
C301 C 0.7903(15) 0.3105(19) 0.2140(12) 0.037(5) Uani 0.5 1 d . . P A 2
O301 O 0.8416(12) 0.3526(15) 0.2332(14) 0.071(7) Uani 0.5 1 d . . P A 2
CL11 Cl 0.6085(4) 0.1017(5) 0.1114(3) 0.0393(11) Uani 0.5 1 d . . P A 2

loop_
_atom_site_aniso_label
_atom_site_aniso_U_11
_atom_site_aniso_U_22
_atom_site_aniso_U_33
_atom_site_aniso_U_23
_atom_site_aniso_U_13
_atom_site_aniso_U_12
CL50 0.054(3) 0.042(2) 0.041(2) -0.0108(18) 0.023(2) -0.0008(19)
N1 0.032(3) 0.037(4) 0.028(3) 0.006(3) 0.008(3) 0.015(3)
CL51 0.034(2) 0.069(3) 0.098(4) -0.046(3) -0.001(3) -0.009(2)
N6 0.023(3) 0.024(3) 0.023(3) 0.002(2) 0.007(2) 0.003(2)
N2 0.027(3) 0.030(3) 0.021(3) 0.004(2) 0.004(2) 0.007(2)
N4 0.025(3) 0.033(3) 0.028(3) 0.005(3) 0.003(2) 0.008(2)
O200 0.057(4) 0.053(4) 0.040(4) 0.010(3) -0.007(3) 0.019(3)
C100 0.0342(19) 0.0341(19) 0.0335(19) 0.0003(10) 0.0026(10) 0.0005(10)
N5 0.022(3) 0.029(3) 0.022(3) -0.001(2) 0.001(2) 0.005(2)
CL60 0.232(8) 0.140(6) 0.263(10) -0.003(6) -0.032(7) -0.111(6)
C2 0.018(3) 0.024(3) 0.019(3) 0.004(2) 0.001(2) 0.002(2)
CL61 0.247(8) 0.145(5) 0.119(4) 0.000(4) 0.053(5) -0.029(6)
C200 0.045(5) 0.038(4) 0.020(4) -0.001(3) 0.002(3) 0.007(3)
C9 0.062(7) 0.076(8) 0.052(6) -0.007(6) -0.024(5) 0.036(6)
C22 0.023(3) 0.033(4) 0.041(4) 0.003(3) 0.011(3) 0.006(3)
C17 0.024(3) 0.033(4) 0.021(3) 0.004(3) 0.008(3) 0.008(3)
C1 0.018(3) 0.023(3) 0.018(3) 0.002(2) 0.001(2) 0.000(2)
RE1 0.02132(13) 0.02171(13) 0.01653(14) 0.00121(10) 0.00110(8) 0.00198(10)
C23 0.028(4) 0.049(5) 0.050(5) -0.020(4) 0.004(4) -0.003(4)
C4 0.021(3) 0.025(3) 0.018(3) 0.000(2) 0.003(2) 0.004(2)
C3 0.020(3) 0.027(3) 0.023(3) 0.002(3) 0.004(2) 0.003(2)
C10 0.032(4) 0.052(5) 0.033(4) -0.007(4) -0.007(3) 0.020(4)
C18 0.026(3) 0.039(4) 0.027(4) 0.000(3) 0.001(3) 0.011(3)
N3 0.025(3) 0.036(3) 0.034(4) 0.003(3) 0.004(3) 0.004(3)
C21 0.030(4) 0.044(5) 0.046(5) 0.008(4) 0.016(4) 0.005(3)
C12 0.084(9) 0.050(6) 0.101(10) 0.007(7) 0.045(8) -0.010(6)
C29 0.047(5) 0.063(6) 0.032(5) 0.013(4) 0.016(4) 0.024(5)
O100 0.074(5) 0.070(5) 0.038(4) 0.011(3) 0.038(4) 0.025(4)
C30 0.036(4) 0.048(5) 0.030(4) 0.013(4) 0.007(3) 0.016(4)
C6 0.036(4) 0.037(4) 0.038(5) 0.005(3) 0.010(3) 0.015(3)
C20 0.043(5) 0.057(6) 0.030(4) 0.002(4) 0.016(4) 0.016(4)
C19 0.039(4) 0.046(5) 0.031(4) -0.003(4) 0.008(3) 0.011(4)
C11 0.044(5) 0.030(4) 0.063(6) 0.003(4) 0.019(4) 0.003(4)
C26 0.036(4) 0.036(4) 0.053(6) -0.004(4) 0.016(4) -0.009(4)
C5 0.026(3) 0.034(4) 0.025(4) 0.001(3) 0.003(3) 0.015(3)
C28 0.054(6) 0.066(7) 0.057(7) 0.007(5) -0.010(5) -0.019(5)
C7 0.070(7) 0.046(5) 0.057(7) 0.018(5) 0.018(6) 0.023(5)
C27 0.051(6) 0.040(5) 0.084(8) 0.007(5) 0.012(6) -0.007(4)
C13 0.056(7) 0.074(8) 0.069(8) -0.021(6) 0.017(6) -0.010(6)
C16 0.066(8) 0.086(10) 0.118(13) -0.045(9) -0.050(8) 0.020(7)
C25 0.049(6) 0.085(9) 0.063(7) -0.034(6) -0.018(5) 0.011(6)
C14 0.032(5) 0.058(6) 0.064(7) -0.018(5) -0.008(4) 0.010(4)
C24 0.049(6) 0.059(6) 0.075(8) 0.011(6) 0.008(5) -0.015(5)
C15 0.048(6) 0.055(7) 0.130(13) -0.021(7) 0.027(7) -0.005(5)
C600 0.36(4) 0.23(3) 0.135(19) 0.14(2) 0.17(2) 0.20(3)
C8 0.074(8) 0.085(9) 0.057(7) 0.018(6) -0.007(6) 0.047(7)
C500 0.043(4) 0.042(4) 0.043(4) -0.0003(10) 0.0025(10) -0.0006(10)
O300 0.035(7) 0.025(7) 0.057(9) -0.010(7) 0.000(6) -0.021(6)
C300 0.026(9) 0.026(8) 0.032(9) -0.015(6) -0.005(6) -0.020(6)
CL10 0.021(3) 0.033(3) 0.035(2) -0.011(2) -0.006(2) -0.011(2)
C301 0.016(9) 0.055(15) 0.037(11) 0.004(11) -0.013(7) -0.007(8)
O301 0.027(10) 0.055(11) 0.13(2) -0.027(12) -0.012(10) -0.016(8)
CL11 0.036(3) 0.037(3) 0.045(3) -0.003(3) 0.007(2) -0.006(2)

loop_
_atom_type_symbol
_atom_type_description
_atom_type_scat_dispersion_real
_atom_type_scat_dispersion_imag
_atom_type_scat_source
C C 0.0033 0.0016 'International Tables Vol C Tables 4.2.6.8 and 6.1.1.4'
H H 0.0000 0.0000 'International Tables Vol C Tables 4.2.6.8 and 6.1.1.4'
N N 0.0061 0.0033 'International Tables Vol C Tables 4.2.6.8 and 6.1.1.4'
O O 0.0106 0.0060 'International Tables Vol C Tables 4.2.6.8 and 6.1.1.4'
Cl Cl 0.1484 0.1585 'International Tables Vol C Tables 4.2.6.8 and 6.1.1.4'
Re Re -1.0185 7.2310 'International Tables Vol C Tables 4.2.6.8 and 6.1.1.4'

loop_
_geom_angle_atom_site_label_1
_geom_angle_atom_site_label_2
_geom_angle_atom_site_label_3
_geom_angle
N3 N1 C3 111.7(6)
N3 N1 C29 118.1(6)
C3 N1 C29 130.2(6)
N4 N6 C2 115.2(6)
N4 N6 C17 118.0(5)
C2 N6 C17 126.8(6)
N4 N2 C4 110.8(6)
N4 N2 C30 117.4(6)
C4 N2 C30 131.8(6)
N2 N4 N6 104.0(5)
O100 C100 RE1 179.7(9)
N3 N5 C1 115.6(6)
N3 N5 C5 116.7(6)
C1 N5 C5 127.6(6)
N6 C2 C4 102.1(6)
N6 C2 RE1 140.3(5)
C4 C2 RE1 117.6(5)
O200 C200 RE1 177.0(8)
C10 C9 C8 121.2(11)
C17 C22 C21 115.9(8)
C17 C22 C26 123.1(7)
C21 C22 C26 121.0(7)
C18 C17 C22 124.6(7)
C18 C17 N6 118.3(6)
C22 C17 N6 117.1(7)
N5 C1 C3 102.5(6)
N5 C1 RE1 139.3(5)
C3 C1 RE1 118.2(5)
C300a RE1 C100 89.4(6)
C300a RE1 C200 88.5(7)
C100 RE1 C200 92.0(3)
C100 RE1 C301 88.7(7)
C200 RE1 C301 86.3(8)
C300a RE1 C1 90.1(6)
C100 RE1 C1 170.2(3)
C200 RE1 C1 97.7(3)
C301b RE1 C1 92.6(7)
C300a RE1 C2 91.7(6)
C100 RE1 C2 96.2(3)
C200 RE1 C2 171.8(3)
C301b RE1 C2 93.7(7)
C1 RE1 C2 74.0(2)
C300a RE1 CL10 176.9(6)
C100 RE1 CL10 93.6(3)
C200 RE1 CL10 91.1(3)
C1 RE1 CL10 86.9(2)
C2 RE1 CL10 88.3(2)
C100 RE1 CL11 90.7(3)
C200 RE1 CL11 93.3(3)
C301b RE1 CL11 179.3(7)
C1 RE1 CL11 88.1(2)
C2 RE1 CL11 86.8(2)
C18 C23 C25 112.1(9)
C18 C23 C24 109.0(7)
C25 C23 C24 110.5(9)
N2 C4 C2 107.9(6)
N2 C4 C3 137.0(6)
C2 C4 C3 115.1(6)
N1 C3 C1 106.9(6)
N1 C3 C4 138.2(7)
C1 C3 C4 114.8(6)
C9 C10 C5 116.2(9)
C9 C10 C14 121.2(9)
C5 C10 C14 122.5(7)
C17 C18 C19 116.6(7)
C17 C18 C23 122.9(7)
C19 C18 C23 120.4(8)
N5 N3 N1 103.3(6)
C20 C21 C22 121.2(8)
C7 C6 C5 117.2(9)
C7 C6 C11 120.9(9)
C5 C6 C11 121.9(7)
C21 C20 C19 121.2(8)
C20 C19 C18 120.5(8)
C6 C11 C13 109.8(8)
C6 C11 C12 112.2(10)
C13 C11 C12 111.7(9)
C22 C26 C27 114.0(9)
C22 C26 C28 109.1(8)
C27 C26 C28 110.4(8)
C10 C5 C6 123.9(7)
C10 C5 N5 118.0(7)
C6 C5 N5 118.1(7)
C8 C7 C6 120.8(10)
C16 C14 C10 112.7(10)
C16 C14 C15 112.2(11)
C10 C14 C15 109.7(8)
CL61 C600 CL60 106.3(11)
C7 C8 C9 120.6(10)
CL51 C500 CL50 121.9(12)
O300a C300a RE1 177.6(17)
O301b C301b RE1 169(3)

loop_
_geom_bond_atom_site_label_1
_geom_bond_atom_site_label_2
_geom_bond_distance
CL50 C500 1.695(19)
N1 N3 1.325(9)
N1 C3 1.365(9)
N1 C29 1.468(10)
CL51 C500 1.636(19)
N6 N4 1.335(8)
N6 C2 1.354(8)
N6 C17 1.454(8)
N2 N4 1.330(8)
N2 C4 1.367(9)
N2 C30 1.457(9)
O200 C200 1.151(10)
C100 O100 1.135(10)
C100 RE1 1.946(8)
N5 N3 1.323(9)
N5 C1 1.348(8)
N5 C5 1.437(9)
CL60 C600 1.84(3)
C2 C4 1.397(9)
C2 RE1 2.169(7)
CL61 C600 1.74(3)
C200 RE1 1.945(8)
C9 C10 1.388(12)
C9 C8 1.390(19)
C22 C17 1.406(10)
C22 C21 1.413(11)
C22 C26 1.514(12)
C17 C18 1.380(11)
C1 C3 1.389(9)
C1 RE1 2.165(6)
RE1 C300 1.824(17)
RE1 C301 1.96(3)
RE1 CL10 2.488(6)
RE1 CL11 2.486(8)
C23 C18 1.517(11)
C23 C25 1.520(14)
C23 C24 1.528(15)
C4 C3 1.436(9)
C10 C5 1.389(12)
C10 C14 1.514(15)
C18 C19 1.413(10)
C21 C20 1.364(13)
C12 C11 1.544(14)
C6 C7 1.386(13)
C6 C5 1.395(12)
C6 C11 1.517(14)
C20 C19 1.386(13)
C11 C13 1.542(14)
C26 C27 1.514(13)
C26 C28 1.525(14)
C7 C8 1.367(18)
C16 C14 1.501(16)
C14 C15 1.527(17)
O300a C300 1.258(17)
C301b O301 1.02(2)
